data_7160730
loop_
_publ_author_name
'Wan, Guibin'
'Wang, Cheng'
'Zhou, Pengfei'
'Tang, Yi'
'Xu, Dingyi'
'Liang, Taoyuan'
'Wei, Zongwu'
'Zhang, Zhuan'

_publ_section_title
;
 Tunable regiodivergent C-H alkenylation of 2-arylthiazoles <i>via</i>
 catalyst control.
;
_journal_issue 39
_journal_name_full 'Organic &amp; biomolecular chemistry'
_journal_page_first 8961
_journal_page_last 8966
_journal_paper_doi 10.1039/d5ob01310k
_journal_volume 23
_journal_year 2025
_chemical_formula_sum 'C19 H15 N O2 S'
_chemical_formula_weight 321.38
_space_group_crystal_system monoclinic
_space_group_IT_number 14
_space_group_name_Hall '-P 2yn'
_space_group_name_H-M_alt 'P 1 21/n 1'
_atom_sites_solution_hydrogens geom
_audit_creation_method SHELXL-2018/3
_audit_update_record
;
2025-05-06 deposited with the CCDC.	2025-09-11 downloaded from the CCDC.
;
_cell_angle_alpha 90
_cell_angle_beta 92.041(9)
_cell_angle_gamma 90
_cell_formula_units_Z 4
_cell_length_a 14.5392(14)
_cell_length_b 5.8693(6)
_cell_length_c 18.7308(16)
_cell_measurement_temperature 273(2)
_cell_volume 1597.4(3)
_computing_structure_refinement 'SHELXL-2018/3 (Sheldrick, 2018)'
_computing_structure_solution 'SHELXT 2018/2 (Sheldrick, 2018)'
_diffrn_ambient_temperature 273(2)
_diffrn_measured_fraction_theta_full 0.995
_diffrn_measured_fraction_theta_max 0.837
_diffrn_radiation_type MoK\a
_diffrn_radiation_wavelength 0.71073
_diffrn_reflns_av_R_equivalents 0.0550
_diffrn_reflns_av_unetI/netI 0.0729
_diffrn_reflns_Laue_measured_fraction_full 0.995
_diffrn_reflns_Laue_measured_fraction_max 0.837
_diffrn_reflns_limit_h_max 17
_diffrn_reflns_limit_h_min -17
_diffrn_reflns_limit_k_max 7
_diffrn_reflns_limit_k_min -7
_diffrn_reflns_limit_l_max 25
_diffrn_reflns_limit_l_min -25
_diffrn_reflns_number 11695
_diffrn_reflns_point_group_measured_fraction_full 0.995
_diffrn_reflns_point_group_measured_fraction_max 0.837
_diffrn_reflns_theta_full 25.242
_diffrn_reflns_theta_max 29.424
_diffrn_reflns_theta_min 2.804
_exptl_absorpt_coefficient_mu 0.211
_exptl_crystal_density_diffrn 1.336
_exptl_crystal_F_000 672
_exptl_crystal_size_max 0.030
_exptl_crystal_size_mid 0.020
_exptl_crystal_size_min 0.010
_refine_diff_density_max 0.199
_refine_diff_density_min -0.215
_refine_diff_density_rms 0.040
_refine_ls_extinction_method none
_refine_ls_goodness_of_fit_ref 1.031
_refine_ls_hydrogen_treatment constr
_refine_ls_matrix_type full
_refine_ls_number_parameters 208
_refine_ls_number_reflns 3694
_refine_ls_number_restraints 0
_refine_ls_restrained_S_all 1.031
_refine_ls_R_factor_all 0.1365
_refine_ls_R_factor_gt 0.0669
_refine_ls_shift/su_max 0.001
_refine_ls_shift/su_mean 0.000
_refine_ls_structure_factor_coef Fsqd
_refine_ls_weighting_details 'w=1/[\s^2^(Fo^2^)+(0.0280P)^2^+0.2629P] where P=(Fo^2^+2Fc^2^)/3'
_refine_ls_weighting_scheme calc
_refine_ls_wR_factor_gt 0.0959
_refine_ls_wR_factor_ref 0.1170
_reflns_Friedel_coverage 0.000
_reflns_number_gt 2033
_reflns_number_total 3694
_reflns_threshold_expression 'I > 2\s(I)'
_cod_data_source_file d5ob01310k2.cif
_cod_data_source_block exp_14648_auto
_cod_depositor_comments 'Adding full bibliography for 7160730.cif.'
_cod_original_sg_symbol_H-M 'P 21/n'
_cod_database_code 7160730
_shelx_shelxl_version_number 2018/3
_shelx_space_group_comment
;
The symmetry employed for this shelxl refinement is uniquely defined
by the following loop, which should always be used as a source of
symmetry information in preference to the above space-group names.
They are only intended as comments.
;
_shelx_estimated_absorpt_t_min 0.994
_shelx_estimated_absorpt_t_max 0.998

loop_
_space_group_symop_operation_xyz
'x, y, z'
'-x+1/2, y+1/2, -z+1/2'
'-x, -y, -z'
'x-1/2, -y-1/2, z-1/2'

loop_
_atom_site_label
_atom_site_type_symbol
_atom_site_fract_x
_atom_site_fract_y
_atom_site_fract_z
_atom_site_U_iso_or_equiv
_atom_site_adp_type
_atom_site_occupancy
_atom_site_site_symmetry_order
_atom_site_calc_flag
_atom_site_refinement_flags_posn
_atom_site_refinement_flags_adp
_atom_site_refinement_flags_occupancy
_atom_site_disorder_assembly
_atom_site_disorder_group
S1 S 0.14764(5) 0.66286(13) 0.69663(4) 0.0556(2) Uani 1 1 d . . . . .
O2 O 0.14285(13) 0.2624(3) 0.44572(9) 0.0612(5) Uani 1 1 d . . . . .
O1 O 0.09203(15) 0.6017(3) 0.40657(10) 0.0732(6) Uani 1 1 d . . . . .
N1 N 0.08966(15) 1.0645(4) 0.72333(12) 0.0536(6) Uani 1 1 d . . . . .
C14 C 0.23982(18) 0.1335(5) 0.35167(12) 0.0439(6) Uani 1 1 d . . . . .
C6 C 0.13111(16) 0.8565(5) 0.83241(13) 0.0449(6) Uani 1 1 d . . . . .
C12 C 0.11945(18) 0.4810(5) 0.45414(14) 0.0490(7) Uani 1 1 d . . . . .
C9 C 0.11146(17) 0.8302(5) 0.62566(13) 0.0465(7) Uani 1 1 d . . . . .
C10 C 0.10777(17) 0.7512(5) 0.55270(13) 0.0506(7) Uani 1 1 d . . . . .
H10 H 0.087008 0.855355 0.518347 0.061 Uiso 1 1 calc R U . . .
C7 C 0.12186(16) 0.8805(5) 0.75459(13) 0.0455(7) Uani 1 1 d . . . . .
C11 C 0.13055(17) 0.5480(5) 0.52936(13) 0.0511(7) Uani 1 1 d . . . . .
H11 H 0.154721 0.442543 0.561981 0.061 Uiso 1 1 calc R U . . .
C8 C 0.08409(18) 1.0338(5) 0.65114(14) 0.0541(7) Uani 1 1 d . . . . .
H8 H 0.062332 1.148286 0.620661 0.065 Uiso 1 1 calc R U . . .
C15 C 0.2848(2) 0.2917(5) 0.31214(13) 0.0533(7) Uani 1 1 d . . . . .
H15 H 0.255041 0.426272 0.298987 0.064 Uiso 1 1 calc R U . . .
C5 C 0.16568(19) 0.6598(5) 0.86397(15) 0.0607(8) Uani 1 1 d . . . . .
H5 H 0.186587 0.542173 0.835501 0.073 Uiso 1 1 calc R U . . .
C19 C 0.2855(2) -0.0643(5) 0.37089(13) 0.0574(8) Uani 1 1 d . . . . .
H19 H 0.256022 -0.173479 0.397835 0.069 Uiso 1 1 calc R U . . .
C13 C 0.14277(19) 0.1703(5) 0.37320(14) 0.0617(8) Uani 1 1 d . . . . .
H13A H 0.112079 0.275809 0.340372 0.074 Uiso 1 1 calc R U . . .
H13B H 0.109519 0.027037 0.371301 0.074 Uiso 1 1 calc R U . . .
C1 C 0.10127(19) 1.0295(5) 0.87594(14) 0.0588(8) Uani 1 1 d . . . . .
H1 H 0.078631 1.163890 0.855750 0.071 Uiso 1 1 calc R U . . .
C17 C 0.4173(2) 0.0589(7) 0.31021(16) 0.0715(10) Uani 1 1 d . . . . .
H17 H 0.476898 0.034032 0.295407 0.086 Uiso 1 1 calc R U . . .
C3 C 0.1378(2) 0.8073(6) 0.97992(16) 0.0704(9) Uani 1 1 d . . . . .
H3 H 0.138747 0.789761 1.029284 0.084 Uiso 1 1 calc R U . . .
C16 C 0.3728(2) 0.2549(6) 0.29173(14) 0.0686(9) Uani 1 1 d . . . . .
H16 H 0.402420 0.364602 0.265037 0.082 Uiso 1 1 calc R U . . .
C4 C 0.1694(2) 0.6366(6) 0.93720(17) 0.0722(9) Uani 1 1 d . . . . .
H4 H 0.193470 0.504298 0.957814 0.087 Uiso 1 1 calc R U . . .
C2 C 0.10486(19) 1.0038(6) 0.94909(15) 0.0696(9) Uani 1 1 d . . . . .
H2 H 0.084658 1.121475 0.977870 0.084 Uiso 1 1 calc R U . . .
C18 C 0.3750(2) -0.1024(6) 0.35051(17) 0.0706(9) Uani 1 1 d . . . . .
H18 H 0.405850 -0.235358 0.363987 0.085 Uiso 1 1 calc R U . . .

loop_
_atom_site_aniso_label
_atom_site_aniso_U_11
_atom_site_aniso_U_22
_atom_site_aniso_U_33
_atom_site_aniso_U_23
_atom_site_aniso_U_13
_atom_site_aniso_U_12
S1 0.0632(5) 0.0448(4) 0.0590(4) 0.0016(3) 0.0072(3) 0.0119(4)
O2 0.0731(14) 0.0604(14) 0.0507(11) -0.0023(10) 0.0093(9) 0.0161(12)
O1 0.1032(17) 0.0559(14) 0.0601(13) 0.0112(10) -0.0018(11) 0.0012(13)
N1 0.0585(15) 0.0444(15) 0.0582(14) 0.0047(11) 0.0069(11) 0.0062(13)
C14 0.0480(17) 0.0468(17) 0.0367(13) -0.0056(12) -0.0027(11) -0.0017(15)
C6 0.0334(14) 0.0427(16) 0.0588(17) 0.0027(14) 0.0029(12) -0.0026(14)
C12 0.0430(17) 0.0495(19) 0.0551(18) 0.0046(15) 0.0116(13) -0.0051(16)
C9 0.0412(16) 0.0427(17) 0.0559(16) 0.0033(13) 0.0077(12) -0.0020(15)
C10 0.0448(17) 0.0506(18) 0.0568(17) 0.0089(14) 0.0085(13) -0.0025(15)
C7 0.0350(15) 0.0428(17) 0.0590(17) 0.0026(13) 0.0066(12) -0.0012(14)
C11 0.0512(17) 0.0513(19) 0.0516(16) 0.0060(14) 0.0121(13) 0.0028(16)
C8 0.0533(18) 0.0476(19) 0.0614(19) 0.0114(14) 0.0014(14) 0.0045(16)
C15 0.062(2) 0.0482(18) 0.0492(16) 0.0044(13) -0.0048(13) -0.0037(17)
C5 0.061(2) 0.056(2) 0.0655(19) 0.0002(15) 0.0015(14) 0.0093(18)
C19 0.065(2) 0.0482(19) 0.0588(17) 0.0041(14) 0.0014(15) -0.0093(17)
C13 0.0567(19) 0.069(2) 0.0591(18) -0.0152(15) 0.0030(14) -0.0003(18)
C1 0.063(2) 0.0523(19) 0.0615(18) 0.0019(15) 0.0022(14) 0.0085(17)
C17 0.0443(19) 0.092(3) 0.078(2) -0.022(2) 0.0049(16) 0.001(2)
C3 0.066(2) 0.089(3) 0.0558(18) 0.0079(19) -0.0030(15) 0.004(2)
C16 0.063(2) 0.082(3) 0.0608(19) 0.0063(18) 0.0080(16) -0.015(2)
C4 0.077(2) 0.069(2) 0.071(2) 0.0132(18) -0.0074(17) 0.011(2)
C2 0.069(2) 0.080(3) 0.060(2) -0.0105(18) 0.0042(16) 0.008(2)
C18 0.066(2) 0.057(2) 0.088(2) -0.0098(18) -0.0120(18) 0.016(2)

loop_
_atom_type_symbol
_atom_type_description
_atom_type_scat_dispersion_real
_atom_type_scat_dispersion_imag
_atom_type_scat_source
C C 0.0033 0.0016 'International Tables Vol C Tables 4.2.6.8 and 6.1.1.4'
N N 0.0061 0.0033 'International Tables Vol C Tables 4.2.6.8 and 6.1.1.4'
O O 0.0106 0.0060 'International Tables Vol C Tables 4.2.6.8 and 6.1.1.4'
S S 0.1246 0.1234 'International Tables Vol C Tables 4.2.6.8 and 6.1.1.4'
H H 0.0000 0.0000 'International Tables Vol C Tables 4.2.6.8 and 6.1.1.4'

loop_
_geom_angle_atom_site_label_1
_geom_angle_atom_site_label_2
_geom_angle_atom_site_label_3
_geom_angle
_geom_angle_site_symmetry_1
_geom_angle_site_symmetry_3
_geom_angle_publ_flag
C9 S1 C7 89.79(13) . . ?
C12 O2 C13 118.2(2) . . ?
C7 N1 C8 110.0(2) . . ?
C15 C14 C19 118.5(3) . . ?
C15 C14 C13 121.4(3) . . ?
C19 C14 C13 120.1(3) . . ?
C1 C6 C5 118.6(3) . . ?
C1 C6 C7 119.8(3) . . ?
C5 C6 C7 121.6(3) . . ?
O1 C12 O2 124.0(3) . . ?
O1 C12 C11 125.4(3) . . ?
O2 C12 C11 110.5(2) . . ?
C8 C9 C10 128.1(3) . . ?
C8 C9 S1 108.51(19) . . ?
C10 C9 S1 123.3(2) . . ?
C11 C10 C9 127.2(3) . . ?
C11 C10 H10 116.4 . . ?
C9 C10 H10 116.4 . . ?
N1 C7 C6 122.9(2) . . ?
N1 C7 S1 114.33(19) . . ?
C6 C7 S1 122.7(2) . . ?
C10 C11 C12 122.8(3) . . ?
C10 C11 H11 118.6 . . ?
C12 C11 H11 118.6 . . ?
C9 C8 N1 117.3(2) . . ?
C9 C8 H8 121.3 . . ?
N1 C8 H8 121.3 . . ?
C16 C15 C14 121.0(3) . . ?
C16 C15 H15 119.5 . . ?
C14 C15 H15 119.5 . . ?
C4 C5 C6 120.6(3) . . ?
C4 C5 H5 119.7 . . ?
C6 C5 H5 119.7 . . ?
C14 C19 C18 120.8(3) . . ?
C14 C19 H19 119.6 . . ?
C18 C19 H19 119.6 . . ?
O2 C13 C14 109.5(2) . . ?
O2 C13 H13A 109.8 . . ?
C14 C13 H13A 109.8 . . ?
O2 C13 H13B 109.8 . . ?
C14 C13 H13B 109.8 . . ?
H13A C13 H13B 108.2 . . ?
C2 C1 C6 120.3(3) . . ?
C2 C1 H1 119.8 . . ?
C6 C1 H1 119.8 . . ?
C16 C17 C18 120.4(3) . . ?
C16 C17 H17 119.8 . . ?
C18 C17 H17 119.8 . . ?
C2 C3 C4 119.3(3) . . ?
C2 C3 H3 120.4 . . ?
C4 C3 H3 120.4 . . ?
C17 C16 C15 120.3(3) . . ?
C17 C16 H16 119.8 . . ?
C15 C16 H16 119.8 . . ?
C3 C4 C5 120.4(3) . . ?
C3 C4 H4 119.8 . . ?
C5 C4 H4 119.8 . . ?
C3 C2 C1 120.8(3) . . ?
C3 C2 H2 119.6 . . ?
C1 C2 H2 119.6 . . ?
C17 C18 C19 118.9(3) . . ?
C17 C18 H18 120.5 . . ?
C19 C18 H18 120.5 . . ?

loop_
_geom_bond_atom_site_label_1
_geom_bond_atom_site_label_2
_geom_bond_distance
_geom_bond_site_symmetry_2
_geom_bond_publ_flag
S1 C9 1.720(3) . ?
S1 C7 1.726(3) . ?
O2 C12 1.338(3) . ?
O2 C13 1.462(3) . ?
O1 C12 1.196(3) . ?
N1 C7 1.307(3) . ?
N1 C8 1.364(3) . ?
C14 C15 1.369(3) . ?
C14 C19 1.379(3) . ?
C14 C13 1.497(3) . ?
C6 C1 1.381(3) . ?
C6 C5 1.384(3) . ?
C6 C7 1.466(3) . ?
C12 C11 1.466(3) . ?
C9 C8 1.352(3) . ?
C9 C10 1.442(3) . ?
C10 C11 1.317(3) . ?
C10 H10 0.9300 . ?
C11 H11 0.9300 . ?
C8 H8 0.9300 . ?
C15 C16 1.365(4) . ?
C15 H15 0.9300 . ?
C5 C4 1.378(4) . ?
C5 H5 0.9300 . ?
C19 C18 1.387(4) . ?
C19 H19 0.9300 . ?
C13 H13A 0.9700 . ?
C13 H13B 0.9700 . ?
C1 C2 1.378(3) . ?
C1 H1 0.9300 . ?
C17 C16 1.359(4) . ?
C17 C18 1.370(4) . ?
C17 H17 0.9300 . ?
C3 C2 1.369(4) . ?
C3 C4 1.372(4) . ?
C3 H3 0.9300 . ?
C16 H16 0.9300 . ?
C4 H4 0.9300 . ?
C2 H2 0.9300 . ?
C18 H18 0.9300 . ?

loop_
_geom_torsion_atom_site_label_1
_geom_torsion_atom_site_label_2
_geom_torsion_atom_site_label_3
_geom_torsion_atom_site_label_4
_geom_torsion
_geom_torsion_site_symmetry_1
_geom_torsion_site_symmetry_2
_geom_torsion_site_symmetry_3
_geom_torsion_site_symmetry_4
_geom_torsion_publ_flag
C13 O2 C12 O1 5.6(4) . . . . ?
C13 O2 C12 C11 -175.4(2) . . . . ?
C7 S1 C9 C8 0.5(2) . . . . ?
C7 S1 C9 C10 -176.3(2) . . . . ?
C8 C9 C10 C11 -176.3(3) . . . . ?
S1 C9 C10 C11 -0.2(4) . . . . ?
C8 N1 C7 C6 -176.6(2) . . . . ?
C8 N1 C7 S1 0.6(3) . . . . ?
C1 C6 C7 N1 2.9(4) . . . . ?
C5 C6 C7 N1 -179.8(3) . . . . ?
C1 C6 C7 S1 -174.0(2) . . . . ?
C5 C6 C7 S1 3.3(3) . . . . ?
C9 S1 C7 N1 -0.6(2) . . . . ?
C9 S1 C7 C6 176.5(2) . . . . ?
C9 C10 C11 C12 176.6(2) . . . . ?
O1 C12 C11 C10 2.4(4) . . . . ?
O2 C12 C11 C10 -176.5(2) . . . . ?
C10 C9 C8 N1 176.3(2) . . . . ?
S1 C9 C8 N1 -0.3(3) . . . . ?
C7 N1 C8 C9 -0.2(3) . . . . ?
C19 C14 C15 C16 0.3(4) . . . . ?
C13 C14 C15 C16 -178.9(2) . . . . ?
C1 C6 C5 C4 0.6(4) . . . . ?
C7 C6 C5 C4 -176.7(2) . . . . ?
C15 C14 C19 C18 -0.1(4) . . . . ?
C13 C14 C19 C18 179.1(2) . . . . ?
C12 O2 C13 C14 108.1(3) . . . . ?
C15 C14 C13 O2 -96.7(3) . . . . ?
C19 C14 C13 O2 84.1(3) . . . . ?
C5 C6 C1 C2 -0.9(4) . . . . ?
C7 C6 C1 C2 176.4(2) . . . . ?
C18 C17 C16 C15 -1.1(5) . . . . ?
C14 C15 C16 C17 0.3(4) . . . . ?
C2 C3 C4 C5 -1.8(5) . . . . ?
C6 C5 C4 C3 0.8(5) . . . . ?
C4 C3 C2 C1 1.5(5) . . . . ?
C6 C1 C2 C3 -0.1(5) . . . . ?
C16 C17 C18 C19 1.3(5) . . . . ?
C14 C19 C18 C17 -0.7(4) . . . . ?
